data_2108746
loop_
_publ_author_name
'Atencio, Reinaldo'
'Brice\~no, Alexander'
'Bruno-Colmenarez, Julia'
'Silva, Pedro'
'Rodr\'iguez, Laura'
'Sosa, Eleida'
'Limones, Erick'
'Pacheco, Yesenia'
'C\'aceres, Julio'
'Vielma, Joel'

_publ_section_title
;
 Concomitance of octamolybdate isomers in metastable crystal structures
 isolated using homoleptic Co^II^/Co^III^ complexes as structure-directing
 templates
;
_journal_coeditor_code UM5046
_journal_issue 1
_journal_name_full 'Acta Crystallographica Section B'
_journal_page_first 99
_journal_page_last 114
_journal_paper_doi 10.1107/S2052520620015905
_journal_volume 77
_journal_year 2021
_chemical_formula_iupac '(N H4) [Co (C10 H8 N2)3] [Mo8 O26], 4H2 O1'
_chemical_formula_moiety 'H4 N +, C30 H24 Co N6 3+, 2(Mo4 O13 2-), 4(H2 O1)'
_chemical_formula_sum 'C30 H36 Co Mo8 N7 O30'
_chemical_formula_weight 1801.11
_chemical_name_systematic
;
Ammonium tris(2,2'-bipyridine)cobaltate(II) octamolybdate tetrahydrate

;
_space_group_crystal_system monoclinic
_space_group_IT_number 14
_space_group_name_Hall '-P 2ybc'
_space_group_name_H-M_alt 'P 1 21/c 1'
_atom_sites_solution_hydrogens mixed
_atom_sites_solution_primary direct
_cell_angle_alpha 90
_cell_angle_beta 107.517(11)
_cell_angle_gamma 90
_cell_formula_units_Z 4
_cell_length_a 19.270(3)
_cell_length_b 10.993(2)
_cell_length_c 23.917(3)
_cell_measurement_reflns_used 8270
_cell_measurement_temperature 298
_cell_measurement_theta_max 25.240
_cell_measurement_theta_min 1.786
_cell_volume 4831.5(13)
_computing_cell_refinement 'CrystalClear (Rigaku, 2005)'
_computing_data_collection 'CrystalClear (Rigaku, 2005)'
_computing_data_reduction 'CrystalClear (Rigaku, 2005)'
_computing_molecular_graphics 'OLEX2 (Dolomanov et al., 2009)'
_computing_publication_material 'OLEX2 (Dolomanov et al., 2009)'
_computing_structure_refinement 'SHELXL2013 (Sheldrick, 2015)'
_computing_structure_solution 'SHELXS (Sheldrick, 2008)'
_diffrn_ambient_temperature 298
_diffrn_measured_fraction_theta_full 0.946
_diffrn_measured_fraction_theta_max 0.971
_diffrn_measurement_device_type 'Rigaku AFC-7S/Mercury (2x2 bin mode)'
_diffrn_radiation_type MoK\a
_diffrn_radiation_wavelength 0.71069
_diffrn_reflns_av_R_equivalents 0.0695
_diffrn_reflns_av_unetI/netI 0.0340
_diffrn_reflns_Laue_measured_fraction_full 0.946
_diffrn_reflns_Laue_measured_fraction_max 0.971
_diffrn_reflns_limit_h_max 20
_diffrn_reflns_limit_h_min 0
_diffrn_reflns_limit_k_max 13
_diffrn_reflns_limit_k_min 0
_diffrn_reflns_limit_l_max 27
_diffrn_reflns_limit_l_min -28
_diffrn_reflns_number 8653
_diffrn_reflns_point_group_measured_fraction_full 0.946
_diffrn_reflns_point_group_measured_fraction_max 0.971
_diffrn_reflns_theta_full 25.240
_diffrn_reflns_theta_max 25.000
_diffrn_reflns_theta_min 1.786
_exptl_absorpt_coefficient_mu 2.441
_exptl_absorpt_correction_T_max 0.715
_exptl_absorpt_correction_T_min 0.484
_exptl_absorpt_correction_type multi-scan
_exptl_absorpt_process_details '(CrystalClear; Rigaku, 2005)'
_exptl_crystal_colour 'light yellow'
_exptl_crystal_colour_modifier light
_exptl_crystal_colour_primary yellow
_exptl_crystal_density_diffrn 2.476
_exptl_crystal_description plate
_exptl_crystal_F_000 3472
_exptl_crystal_size_max 0.33
_exptl_crystal_size_mid 0.31
_exptl_crystal_size_min 0.09
_refine_diff_density_max 0.789
_refine_diff_density_min -0.594
_refine_diff_density_rms 0.109
_refine_ls_extinction_coef 0.00080(3)
_refine_ls_extinction_expression Fc^*^=kFc[1+0.001xFc^2^\l^3^/sin(2\q)]^-1/4^
_refine_ls_extinction_method 'SHELXL2013 (Sheldrick, 2015)'
_refine_ls_goodness_of_fit_ref 1.049
_refine_ls_hydrogen_treatment constr
_refine_ls_matrix_type full
_refine_ls_number_parameters 724
_refine_ls_number_reflns 8270
_refine_ls_number_restraints 279
_refine_ls_restrained_S_all 1.044
_refine_ls_R_factor_all 0.0427
_refine_ls_R_factor_gt 0.0283
_refine_ls_shift/su_max 0.002
_refine_ls_shift/su_mean 0.000
_refine_ls_structure_factor_coef Fsqd
_refine_ls_weighting_details 'w=1/[\s^2^(Fo^2^)+(0.0312P)^2^+6.2337P] where P=(Fo^2^+2Fc^2^)/3'
_refine_ls_weighting_scheme calc
_refine_ls_wR_factor_gt 0.0650
_refine_ls_wR_factor_ref 0.0703
_reflns_Friedel_coverage 0.000
_reflns_number_gt 6849
_reflns_number_total 8270
_reflns_threshold_expression 'I > 2\s(I)'
_cod_data_source_file um5046sup1.cif
_cod_data_source_block 2
_cod_depositor_comments 'Adding full bibliography for 2108746--2108748.cif.'
_cod_database_code 2108746
_cod_database_fobs_code 2108746
_publcif_datablock.id {964bb08d-909b-4a13-8d8a-cf85b97eeb49}

_shelx_space_group_comment
;
The symmetry employed for this shelxl refinement is uniquely defined
by the following loop, which should always be used as a source of
symmetry information in preference to the above space-group names.
They are only intended as comments.
;
_shelx_estimated_absorpt_t_max 0.810
_shelx_estimated_absorpt_t_min 0.500
_olex2_refinement_description
;
1. Fixed Uiso
 At 1.2 times of:
  All C(H) groups
 At 1.5 times of:
  All N(H,H,H,H) groups, All O(H,H) groups
2. Uiso/Uaniso restraints and constraints
O2A \\sim O2: within 2A with sigma of 0.04 and sigma for terminal atoms of 0.08
within 2A
Uanis(N1A) \\sim Ueq: with sigma of 0.1 and sigma for terminal atoms of 0.2
Uanis(O4) \\sim Ueq: with sigma of 0.005 and sigma for terminal atoms of 0.01
3. Rigid body (RIGU) restrains
 N41, C161, C171, C181, C191, C201, C151, C141, C131, C121, C111, N31, C251,
 N51, C211, C221, C231, C241, C261, N61, C301, C291, C281, C271, C91, C101, N21,
  C61, C71, C81, C51, N11, C11, C21, C31, C41
 with sigma for 1-2 distances of 0.004 and sigma for 1-3 distances of 0.004
4. Others
 Sof(O1A)=Sof(H1AE)=Sof(H1AF)=1-FVAR(1)
 Sof(O1)=Sof(H1A)=Sof(H1B)=FVAR(1)
 Sof(O2A)=Sof(H2AA)=Sof(H2AB)=1-FVAR(2)
 Sof(O2)=Sof(H2A)=Sof(H2B)=FVAR(2)
5.a Riding coordinates:
 O2A(H2AA,H2AB)
5.b Free rotating group:
 N1A(H1AA,H1AB,H1AC,H1AD), O1(H1A,H1B), O3(H3A,H3B), O2(H2A,H2B), O1A(H1AE,
 H1AF), O4(H4A,H4B)
5.c Aromatic/amide H refined with riding coordinates:
 C11(H11), C21(H21), C31(H31), C41(H41), C71(H71), C81(H81), C91(H91),
 C101(H101), C111(H111), C121(H121), C131(H131), C141(H141), C171(H171),
 C181(H181), C191(H191), C201(H201), C211(H211), C221(H221), C231(H231),
 C241(H241), C271(H271), C281(H281), C291(H291), C301(H301)
;
_smtbx_masks_void_probe_radius 1.2
_smtbx_masks_void_truncation_radius 1.2
_olex2_submission_special_instructions 'No special instructions were received'

loop_
_space_group_symop_operation_xyz
'x, y, z'
'-x, y+1/2, -z+1/2'
'-x, -y, -z'
'x, -y-1/2, z-1/2'

loop_
_atom_site_label
_atom_site_type_symbol
_atom_site_fract_x
_atom_site_fract_y
_atom_site_fract_z
_atom_site_U_iso_or_equiv
_atom_site_adp_type
_atom_site_occupancy
_atom_site_site_symmetry_order
_atom_site_calc_flag
_atom_site_refinement_flags_posn
_atom_site_refinement_flags_adp
_atom_site_refinement_flags_occupancy
_atom_site_disorder_assembly
_atom_site_disorder_group
Co1 Co 0.74851(3) 0.01392(6) 0.24076(3) 0.03090(15) Uani 1 1 d . . . . .
N11 N 0.7073(2) -0.1221(3) 0.27064(16) 0.0344(9) Uani 1 1 d . U . . .
N21 N 0.8165(2) -0.1073(3) 0.22986(15) 0.0347(9) Uani 1 1 d . U . . .
C11 C 0.6531(3) -0.1176(5) 0.2951(2) 0.0449(12) Uani 1 1 d . U . . .
H11 H 0.6324 -0.0428 0.2988 0.054 Uiso 1 1 calc R U . . .
C21 C 0.6275(3) -0.2207(6) 0.3148(3) 0.0572(15) Uani 1 1 d . U . . .
H21 H 0.5907 -0.2158 0.3325 0.069 Uiso 1 1 calc R U . . .
C31 C 0.6574(3) -0.3315(6) 0.3078(2) 0.0601(15) Uani 1 1 d . U . . .
H31 H 0.6397 -0.4025 0.3196 0.072 Uiso 1 1 calc R U . . .
C41 C 0.7135(3) -0.3369(5) 0.2834(2) 0.0486(13) Uani 1 1 d . U . . .
H41 H 0.7341 -0.4112 0.2785 0.058 Uiso 1 1 calc R U . . .
C51 C 0.7387(3) -0.2303(4) 0.26629(18) 0.0372(10) Uani 1 1 d . U . . .
C61 C 0.7998(3) -0.2228(4) 0.24177(18) 0.0384(11) Uani 1 1 d . U . . .
C71 C 0.8396(3) -0.3201(5) 0.2320(2) 0.0502(13) Uani 1 1 d . U . . .
H71 H 0.8275 -0.3989 0.2397 0.060 Uiso 1 1 calc R U . . .
C81 C 0.8973(3) -0.2999(6) 0.2107(2) 0.0569(14) Uani 1 1 d . U . . .
H81 H 0.9245 -0.3651 0.2040 0.068 Uiso 1 1 calc R U . . .
C91 C 0.9149(3) -0.1819(5) 0.1992(2) 0.0528(14) Uani 1 1 d . U . . .
H91 H 0.9541 -0.1665 0.1851 0.063 Uiso 1 1 calc R U . . .
C101 C 0.8727(3) -0.0883(5) 0.2092(2) 0.0446(12) Uani 1 1 d . U . . .
H101 H 0.8838 -0.0090 0.2013 0.053 Uiso 1 1 calc R U . . .
N31 N 0.8023(2) 0.0511(3) 0.32113(15) 0.0312(8) Uani 1 1 d . U . . .
N41 N 0.6807(2) 0.1327(3) 0.25345(17) 0.0360(9) Uani 1 1 d . U . . .
C111 C 0.8627(3) -0.0035(5) 0.3540(2) 0.0434(12) Uani 1 1 d . U . . .
H111 H 0.8859 -0.0593 0.3364 0.052 Uiso 1 1 calc R U . . .
C121 C 0.8921(3) 0.0202(5) 0.4132(2) 0.0491(13) Uani 1 1 d . U . . .
H121 H 0.9342 -0.0192 0.4350 0.059 Uiso 1 1 calc R U . . .
C131 C 0.8582(3) 0.1026(5) 0.4394(2) 0.0467(12) Uani 1 1 d . U . . .
H131 H 0.8769 0.1193 0.4793 0.056 Uiso 1 1 calc R U . . .
C141 C 0.7964(3) 0.1600(4) 0.4059(2) 0.0407(11) Uani 1 1 d . U . . .
H141 H 0.7729 0.2165 0.4229 0.049 Uiso 1 1 calc R U . . .
C151 C 0.7691(2) 0.1336(4) 0.3468(2) 0.0322(10) Uani 1 1 d . U . . .
C161 C 0.7031(3) 0.1864(4) 0.3072(2) 0.0358(10) Uani 1 1 d . U . . .
C171 C 0.6650(3) 0.2822(5) 0.3211(3) 0.0496(13) Uani 1 1 d . U . . .
H171 H 0.6813 0.3188 0.3578 0.059 Uiso 1 1 calc R U . . .
C181 C 0.6026(3) 0.3229(5) 0.2802(3) 0.0542(14) Uani 1 1 d . U . . .
H181 H 0.5763 0.3874 0.2888 0.065 Uiso 1 1 calc R U . . .
C191 C 0.5799(3) 0.2674(5) 0.2270(3) 0.0515(13) Uani 1 1 d . U . . .
H191 H 0.5376 0.2932 0.1991 0.062 Uiso 1 1 calc R U . . .
C201 C 0.6198(3) 0.1728(5) 0.2144(2) 0.0465(12) Uani 1 1 d . U . . .
H201 H 0.6038 0.1359 0.1778 0.056 Uiso 1 1 calc R U . . .
N51 N 0.7890(2) 0.1442(3) 0.20660(15) 0.0313(8) Uani 1 1 d . U . . .
N61 N 0.6910(2) -0.0150(3) 0.16047(16) 0.0360(9) Uani 1 1 d . U . . .
C211 C 0.8391(3) 0.2260(4) 0.2345(2) 0.0399(11) Uani 1 1 d . U . . .
H211 H 0.8596 0.2189 0.2749 0.048 Uiso 1 1 calc R U . . .
C221 C 0.8614(3) 0.3198(4) 0.2060(2) 0.0411(11) Uani 1 1 d . U . . .
H221 H 0.8967 0.3743 0.2267 0.049 Uiso 1 1 calc R U . . .
C231 C 0.8306(3) 0.3318(5) 0.1465(2) 0.0430(12) Uani 1 1 d . U . . .
H231 H 0.8442 0.3955 0.1264 0.052 Uiso 1 1 calc R U . . .
C241 C 0.7793(3) 0.2480(4) 0.1168(2) 0.0374(11) Uani 1 1 d . U . . .
H241 H 0.7583 0.2544 0.0764 0.045 Uiso 1 1 calc R U . . .
C251 C 0.7595(3) 0.1557(4) 0.14722(19) 0.0315(10) Uani 1 1 d . U . . .
C261 C 0.7045(2) 0.0633(4) 0.12145(19) 0.0314(10) Uani 1 1 d . U . . .
C271 C 0.6661(3) 0.0571(5) 0.0625(2) 0.0429(12) Uani 1 1 d . U . . .
H271 H 0.6757 0.1114 0.0359 0.051 Uiso 1 1 calc R U . . .
C281 C 0.6129(3) -0.0321(5) 0.0438(2) 0.0471(13) Uani 1 1 d . U . . .
H281 H 0.5862 -0.0378 0.0044 0.057 Uiso 1 1 calc R U . . .
C291 C 0.6002(3) -0.1108(5) 0.0832(2) 0.0503(14) Uani 1 1 d . U . . .
H291 H 0.5647 -0.1706 0.0709 0.060 Uiso 1 1 calc R U . . .
C301 C 0.6396(3) -0.1022(5) 0.1414(2) 0.0477(13) Uani 1 1 d . U . . .
H301 H 0.6308 -0.1570 0.1682 0.057 Uiso 1 1 calc R U . . .
Mo11 Mo 1.00264(2) -0.31281(4) 0.37675(2) 0.03569(11) Uani 1 1 d . . . . .
Mo21 Mo 1.11043(2) -0.47839(4) 0.61095(2) 0.03785(11) Uani 1 1 d . . . . .
Mo31 Mo 1.13414(2) -0.44775(4) 0.47548(2) 0.03163(10) Uani 1 1 d . . . . .
Mo41 Mo 1.01947(2) -0.65353(3) 0.48606(2) 0.02919(10) Uani 1 1 d . . . . .
O11 O 1.0222(2) -0.4000(3) 0.32503(15) 0.0502(9) Uani 1 1 d . . . . .
O21 O 0.99318(19) -0.1690(3) 0.34815(15) 0.0475(9) Uani 1 1 d . . . . .
O31 O 1.09829(17) -0.3054(3) 0.43315(14) 0.0376(8) Uani 1 1 d . . . . .
O41 O 1.09642(18) -0.6394(3) 0.63519(13) 0.0415(8) Uani 1 1 d . . . . .
O51 O 1.2024(2) -0.4688(4) 0.63128(16) 0.0594(11) Uani 1 1 d . . . . .
O61 O 1.08534(16) -0.3613(3) 0.54446(13) 0.0324(7) Uani 1 1 d . . . . .
O71 O 1.0848(2) -0.3924(4) 0.66014(15) 0.0593(11) Uani 1 1 d . . . . .
O81 O 1.21808(18) -0.4023(3) 0.51724(15) 0.0435(8) Uani 1 1 d . . . . .
O91 O 1.11385(16) -0.5815(3) 0.52435(13) 0.0332(7) Uani 1 1 d . . . . .
O101 O 1.15039(19) -0.5386(3) 0.42296(15) 0.0435(8) Uani 1 1 d . . . . .
O111 O 1.0384(2) -0.7337(3) 0.43207(15) 0.0454(9) Uani 1 1 d . . . . .
O121 O 1.00795(16) -0.4767(3) 0.44529(12) 0.0286(7) Uani 1 1 d . . . . .
O131 O 1.02082(17) -0.7607(3) 0.53994(14) 0.0366(7) Uani 1 1 d . . . . .
Mo12 Mo 0.34625(2) 0.48897(4) -0.12965(2) 0.03419(11) Uani 1 1 d . . . . .
Mo22 Mo 0.50075(2) 0.39679(4) -0.14515(2) 0.03434(11) Uani 1 1 d . . . . .
Mo32 Mo 0.63677(2) 0.42880(4) -0.02408(2) 0.03372(11) Uani 1 1 d . . . . .
Mo42 Mo 0.50852(2) 0.36849(4) 0.04103(2) 0.03179(10) Uani 1 1 d . . . . .
O12 O 0.30665(19) 0.5812(3) -0.18704(14) 0.0481(9) Uani 1 1 d . . . . .
O22 O 0.2767(2) 0.4069(4) -0.11802(17) 0.0615(11) Uani 1 1 d . . . . .
O32 O 0.39721(18) 0.3672(3) -0.15271(16) 0.0448(9) Uani 1 1 d . . . . .
O42 O 0.37498(17) 0.5763(3) -0.05689(13) 0.0380(8) Uani 1 1 d . . . . .
O52 O 0.46137(17) 0.5620(3) -0.11706(13) 0.0338(7) Uani 1 1 d . . . . .
O62 O 0.4967(2) 0.4325(3) -0.21466(15) 0.0509(9) Uani 1 1 d . . . . .
O72 O 0.5207(2) 0.2453(3) -0.13682(16) 0.0469(9) Uani 1 1 d . . . . .
O82 O 0.6569(2) 0.2796(3) -0.02701(14) 0.0476(9) Uani 1 1 d . . . . .
O92 O 0.59502(17) 0.4605(3) -0.10528(13) 0.0352(7) Uani 1 1 d . . . . .
O102 O 0.71866(19) 0.4991(4) -0.00642(16) 0.0531(10) Uani 1 1 d . . . . .
O112 O 0.5264(2) 0.2183(3) 0.05296(15) 0.0478(9) Uani 1 1 d . . . . .
O122 O 0.51919(17) 0.4047(3) -0.03279(13) 0.0335(7) Uani 1 1 d . . . . .
O132 O 0.58586(18) 0.6229(3) -0.02349(14) 0.0399(8) Uani 1 1 d . . . . .
N1A N 0.1998(3) 0.2935(5) -0.0471(3) 0.0827(18) Uani 1 1 d G U . . .
H1AA H 0.2311 0.3325 -0.0703 0.124 Uiso 1 1 d G U . . .
H1AB H 0.1611 0.3545 -0.0431 0.124 Uiso 1 1 d G U . . .
H1AC H 0.1746 0.2169 -0.0686 0.124 Uiso 1 1 d G U . . .
H1AD H 0.2326 0.2697 -0.0059 0.124 Uiso 1 1 d G U . . .
O1 O 0.6242(4) 0.0357(6) -0.0882(3) 0.072(3) Uani 0.695(11) 1 d G . P A 1
H1A H 0.5814 0.0250 -0.0860 0.108 Uiso 0.695(11) 1 d G U P A 1
H1B H 0.6434 0.0860 -0.0610 0.108 Uiso 0.695(11) 1 d G U P A 1
O3 O 0.2065(4) 0.2988(7) 0.0810(3) 0.133(2) Uani 1 1 d G . . . .
H3A H 0.2362 0.2492 0.0733 0.199 Uiso 1 1 d G U . . .
H3B H 0.1700 0.2992 0.0505 0.199 Uiso 1 1 d G U . . .
O2 O 0.3196(5) 0.1983(8) 0.0437(3) 0.076(3) Uani 0.71(2) 1 d G U P B 1
H2A H 0.3445 0.2311 0.0239 0.114 Uiso 0.71(2) 1 d G U P B 1
H2B H 0.3494 0.1512 0.0673 0.114 Uiso 0.71(2) 1 d G U P B 1
O1A O 0.5506(11) -0.0212(16) -0.1113(7) 0.078(6) Uani 0.305(11) 1 d G . P A 2
H1AE H 0.5584 -0.0746 -0.0844 0.118 Uiso 0.305(11) 1 d G U P A 2
H1AF H 0.5212 -0.0493 -0.1426 0.118 Uiso 0.305(11) 1 d G U P A 2
O2A O 0.3008(14) 0.116(3) 0.0589(12) 0.127(10) Uani 0.29(2) 1 d . U P B 2
H2AA H 0.3071 0.1441 0.0277 0.191 Uiso 0.29(2) 1 d R U P B 2
H2AB H 0.3366 0.0684 0.0726 0.191 Uiso 0.29(2) 1 d R U P B 2
O4 O 0.0744(4) 0.4662(8) -0.0929(5) 0.142(3) Uani 1 1 d G U . . .
H4A H 0.0700 0.4922 -0.0607 0.213 Uiso 1 1 d G U . . .
H4B H 0.0312 0.4510 -0.1138 0.213 Uiso 1 1 d G U . . .

loop_
_atom_site_aniso_label
_atom_site_aniso_U_11
_atom_site_aniso_U_22
_atom_site_aniso_U_33
_atom_site_aniso_U_23
_atom_site_aniso_U_13
_atom_site_aniso_U_12
Co1 0.0366(4) 0.0278(3) 0.0263(3) 0.0024(2) 0.0065(3) -0.0008(3)
N11 0.038(2) 0.034(2) 0.0268(19) 0.0040(16) 0.0034(16) -0.0046(16)
N21 0.046(2) 0.031(2) 0.0244(19) 0.0016(15) 0.0068(17) 0.0014(17)
C11 0.039(3) 0.048(3) 0.045(3) 0.010(2) 0.010(2) -0.005(2)
C21 0.052(3) 0.062(3) 0.058(3) 0.015(3) 0.016(3) -0.014(3)
C31 0.068(4) 0.051(3) 0.051(3) 0.011(3) 0.004(3) -0.021(3)
C41 0.068(3) 0.037(3) 0.031(3) 0.006(2) 0.001(2) -0.009(2)
C51 0.052(3) 0.032(2) 0.019(2) 0.0028(17) -0.0037(18) -0.0025(19)
C61 0.053(3) 0.035(2) 0.020(2) -0.0020(18) 0.0004(19) 0.001(2)
C71 0.071(3) 0.038(3) 0.033(3) -0.001(2) 0.001(2) 0.012(2)
C81 0.071(4) 0.057(3) 0.038(3) -0.002(2) 0.009(3) 0.023(3)
C91 0.057(3) 0.063(3) 0.039(3) -0.001(2) 0.015(2) 0.014(3)
C101 0.054(3) 0.045(3) 0.036(3) 0.003(2) 0.016(2) 0.005(2)
N31 0.036(2) 0.0280(19) 0.0275(18) -0.0002(15) 0.0071(15) -0.0005(16)
N41 0.034(2) 0.033(2) 0.041(2) 0.0104(16) 0.0116(16) 0.0025(17)
C111 0.046(3) 0.043(3) 0.036(2) -0.001(2) 0.005(2) 0.011(2)
C121 0.059(3) 0.042(3) 0.035(2) -0.001(2) -0.003(2) 0.002(2)
C131 0.056(3) 0.044(3) 0.034(2) -0.003(2) 0.004(2) -0.009(2)
C141 0.052(3) 0.033(3) 0.038(2) -0.007(2) 0.016(2) -0.007(2)
C151 0.034(2) 0.029(2) 0.036(2) -0.0004(18) 0.0134(18) -0.0030(18)
C161 0.036(2) 0.030(2) 0.042(2) 0.0035(19) 0.0133(19) -0.0035(19)
C171 0.050(3) 0.038(3) 0.064(3) 0.000(2) 0.022(2) 0.003(2)
C181 0.049(3) 0.040(3) 0.080(4) 0.019(3) 0.030(3) 0.011(2)
C191 0.040(3) 0.051(3) 0.066(3) 0.027(3) 0.019(2) 0.010(2)
C201 0.040(3) 0.052(3) 0.044(3) 0.014(2) 0.008(2) 0.004(2)
N51 0.038(2) 0.0272(19) 0.0278(18) 0.0008(15) 0.0093(15) 0.0005(16)
N61 0.042(2) 0.032(2) 0.0303(19) 0.0027(16) 0.0047(17) -0.0009(17)
C211 0.045(3) 0.038(3) 0.036(2) -0.001(2) 0.012(2) -0.005(2)
C221 0.041(3) 0.031(2) 0.054(3) -0.003(2) 0.018(2) -0.006(2)
C231 0.049(3) 0.031(2) 0.054(3) 0.003(2) 0.024(2) 0.001(2)
C241 0.047(3) 0.030(2) 0.040(2) 0.0064(19) 0.020(2) 0.007(2)
C251 0.037(2) 0.028(2) 0.031(2) 0.0012(17) 0.0122(18) 0.0060(18)
C261 0.036(2) 0.031(2) 0.028(2) 0.0010(17) 0.0102(18) 0.0051(18)
C271 0.050(3) 0.043(3) 0.033(2) 0.004(2) 0.010(2) 0.001(2)
C281 0.055(3) 0.052(3) 0.028(2) -0.003(2) 0.002(2) -0.007(2)
C291 0.064(4) 0.040(3) 0.038(3) -0.005(2) 0.002(2) -0.013(3)
C301 0.066(3) 0.036(3) 0.035(2) 0.002(2) 0.005(2) -0.017(2)
Mo11 0.0390(2) 0.0348(2) 0.0333(2) 0.00643(17) 0.01103(18) 0.00422(18)
Mo21 0.0406(3) 0.0397(2) 0.0266(2) 0.00111(18) 0.00003(17) -0.00563(19)
Mo31 0.0312(2) 0.0303(2) 0.0340(2) 0.00174(17) 0.01072(17) 0.00100(17)
Mo41 0.0339(2) 0.0226(2) 0.0308(2) -0.00204(16) 0.00932(16) 0.00112(16)
O11 0.058(2) 0.054(2) 0.042(2) 0.0022(17) 0.0197(18) 0.0107(19)
O21 0.051(2) 0.045(2) 0.048(2) 0.0137(17) 0.0175(17) 0.0083(17)
O31 0.0380(19) 0.0343(18) 0.0431(19) 0.0079(15) 0.0161(15) 0.0013(15)
O41 0.042(2) 0.046(2) 0.0319(17) 0.0112(15) 0.0040(15) 0.0045(16)
O51 0.049(2) 0.065(3) 0.051(2) 0.018(2) -0.0055(18) -0.014(2)
O61 0.0350(18) 0.0267(16) 0.0323(17) -0.0030(13) 0.0053(14) -0.0038(13)
O71 0.082(3) 0.057(2) 0.0328(19) -0.0115(18) 0.0088(19) -0.009(2)
O81 0.0353(19) 0.046(2) 0.047(2) 0.0012(17) 0.0099(16) -0.0066(16)
O91 0.0323(18) 0.0295(17) 0.0350(17) 0.0041(14) 0.0059(14) 0.0030(13)
O101 0.047(2) 0.044(2) 0.043(2) -0.0002(16) 0.0180(16) 0.0049(16)
O111 0.058(2) 0.0341(19) 0.049(2) -0.0105(16) 0.0240(18) -0.0018(17)
O121 0.0335(17) 0.0253(16) 0.0266(15) -0.0013(12) 0.0084(13) -0.0006(13)
O131 0.0408(19) 0.0278(17) 0.0424(18) 0.0032(14) 0.0145(15) 0.0033(14)
Mo12 0.0346(2) 0.0379(2) 0.0276(2) -0.00219(17) 0.00571(17) -0.00091(18)
Mo22 0.0394(2) 0.0294(2) 0.0339(2) -0.00261(17) 0.01050(18) 0.00375(18)
Mo32 0.0334(2) 0.0371(2) 0.0301(2) -0.00198(17) 0.00872(17) 0.00698(18)
Mo42 0.0344(2) 0.0275(2) 0.0316(2) -0.00409(16) 0.00729(17) 0.00267(17)
O12 0.046(2) 0.060(2) 0.0340(19) 0.0044(17) 0.0044(16) 0.0102(18)
O22 0.059(3) 0.081(3) 0.048(2) -0.016(2) 0.0202(19) -0.024(2)
O32 0.040(2) 0.0340(19) 0.058(2) -0.0079(16) 0.0100(17) -0.0033(15)
O42 0.0338(18) 0.047(2) 0.0319(17) -0.0056(15) 0.0079(14) -0.0002(15)
O52 0.0374(18) 0.0326(17) 0.0306(16) 0.0010(14) 0.0088(14) 0.0060(14)
O62 0.062(2) 0.053(2) 0.0354(19) -0.0020(17) 0.0108(17) 0.0068(19)
O72 0.055(2) 0.0296(18) 0.058(2) -0.0044(16) 0.0198(18) 0.0052(16)
O82 0.059(2) 0.046(2) 0.0376(19) 0.0039(16) 0.0133(17) 0.0190(18)
O92 0.0392(19) 0.0346(18) 0.0343(17) 0.0028(14) 0.0148(14) 0.0042(15)
O102 0.040(2) 0.069(3) 0.051(2) -0.0066(19) 0.0138(17) 0.0003(19)
O112 0.057(2) 0.0333(19) 0.053(2) -0.0005(16) 0.0168(18) 0.0067(17)
O122 0.0342(18) 0.0310(17) 0.0308(16) -0.0015(13) 0.0031(14) 0.0021(14)
O132 0.046(2) 0.0316(18) 0.0423(19) -0.0077(15) 0.0140(16) -0.0017(15)
N1A 0.088(4) 0.077(4) 0.088(4) -0.006(3) 0.033(3) -0.039(3)
O1 0.116(7) 0.050(4) 0.049(4) 0.002(3) 0.022(4) -0.011(4)
O3 0.121(6) 0.127(6) 0.131(6) 0.004(5) 0.009(4) -0.010(5)
O2 0.093(6) 0.057(5) 0.086(6) 0.008(4) 0.042(4) -0.001(4)
O1A 0.100(15) 0.081(12) 0.057(10) 0.013(9) 0.028(10) -0.002(10)
O2A 0.128(18) 0.14(2) 0.115(17) -0.038(17) 0.044(14) -0.067(16)
O4 0.123(5) 0.106(5) 0.212(7) 0.037(5) 0.073(5) 0.001(4)

loop_
_atom_type_symbol
_atom_type_description
_atom_type_scat_dispersion_real
_atom_type_scat_dispersion_imag
_atom_type_scat_source
C C 0.0033 0.0016 'International Tables Vol C Tables 4.2.6.8 and 6.1.1.4'
H H 0.0000 0.0000 'International Tables Vol C Tables 4.2.6.8 and 6.1.1.4'
Co Co 0.3494 0.9721 'International Tables Vol C Tables 4.2.6.8 and 6.1.1.4'
Mo Mo -1.6832 0.6857 'International Tables Vol C Tables 4.2.6.8 and 6.1.1.4'
N N 0.0061 0.0033 'International Tables Vol C Tables 4.2.6.8 and 6.1.1.4'
O O 0.0106 0.0060 'International Tables Vol C Tables 4.2.6.8 and 6.1.1.4'

loop_
_geom_angle_atom_site_label_1
_geom_angle_atom_site_label_2
_geom_angle_atom_site_label_3
_geom_angle
_geom_angle_site_symmetry_1
_geom_angle_site_symmetry_3
_geom_angle_publ_flag
N11 Co1 N21 83.54(17) . . ?
N11 Co1 N31 87.27(16) . . ?
N11 Co1 N41 95.29(17) . . ?
N11 Co1 N61 93.67(16) . . ?
N31 Co1 N21 95.58(16) . . ?
N31 Co1 N41 83.47(16) . . ?
N41 Co1 N21 178.53(16) . . ?
N51 Co1 N11 176.53(16) . . ?
N51 Co1 N21 94.46(16) . . ?
N51 Co1 N31 95.76(16) . . ?
N51 Co1 N41 86.75(16) . . ?
N51 Co1 N61 83.39(16) . . ?
N61 Co1 N21 87.81(16) . . ?
N61 Co1 N31 176.56(16) . . ?
N61 Co1 N41 93.15(17) . . ?
C11 N11 Co1 126.5(4) . . ?
C11 N11 C51 119.3(4) . . ?
C51 N11 Co1 114.2(3) . . ?
C61 N21 Co1 113.6(3) . . ?
C101 N21 Co1 126.8(3) . . ?
C101 N21 C61 119.5(4) . . ?
N11 C11 H11 119.1 . . ?
N11 C11 C21 121.8(5) . . ?
C21 C11 H11 119.1 . . ?
C11 C21 H21 120.7 . . ?
C11 C21 C31 118.6(6) . . ?
C31 C21 H21 120.7 . . ?
C21 C31 H31 120.0 . . ?
C41 C31 C21 120.1(5) . . ?
C41 C31 H31 120.0 . . ?
C31 C41 H41 120.6 . . ?
C31 C41 C51 118.8(6) . . ?
C51 C41 H41 120.6 . . ?
N11 C51 C41 121.3(5) . . ?
N11 C51 C61 114.4(4) . . ?
C41 C51 C61 124.3(5) . . ?
N21 C61 C51 113.9(4) . . ?
N21 C61 C71 120.7(5) . . ?
C71 C61 C51 125.4(5) . . ?
C61 C71 H71 120.3 . . ?
C81 C71 C61 119.5(5) . . ?
C81 C71 H71 120.3 . . ?
C71 C81 H81 120.1 . . ?
C71 C81 C91 119.8(5) . . ?
C91 C81 H81 120.1 . . ?
C81 C91 H91 120.9 . . ?
C101 C91 C81 118.1(6) . . ?
C101 C91 H91 120.9 . . ?
N21 C101 C91 122.4(5) . . ?
N21 C101 H101 118.8 . . ?
C91 C101 H101 118.8 . . ?
C111 N31 Co1 127.0(3) . . ?
C111 N31 C151 118.7(4) . . ?
C151 N31 Co1 114.0(3) . . ?
C161 N41 Co1 113.8(3) . . ?
C201 N41 Co1 127.3(4) . . ?
C201 N41 C161 118.6(4) . . ?
N31 C111 H111 118.9 . . ?
N31 C111 C121 122.2(5) . . ?
C121 C111 H111 118.9 . . ?
C111 C121 H121 120.4 . . ?
C131 C121 C111 119.2(5) . . ?
C131 C121 H121 120.4 . . ?
C121 C131 H131 120.5 . . ?
C121 C131 C141 119.0(5) . . ?
C141 C131 H131 120.5 . . ?
C131 C141 H141 120.1 . . ?
C131 C141 C151 119.8(5) . . ?
C151 C141 H141 120.1 . . ?
N31 C151 C141 121.1(4) . . ?
N31 C151 C161 114.1(4) . . ?
C141 C151 C161 124.7(4) . . ?
N41 C161 C151 114.1(4) . . ?
N41 C161 C171 121.2(5) . . ?
C171 C161 C151 124.8(5) . . ?
C161 C171 H171 120.3 . . ?
C181 C171 C161 119.4(5) . . ?
C181 C171 H171 120.3 . . ?
C171 C181 H181 120.5 . . ?
C191 C181 C171 119.0(5) . . ?
C191 C181 H181 120.5 . . ?
C181 C191 H191 120.0 . . ?
C181 C191 C201 120.0(5) . . ?
C201 C191 H191 120.0 . . ?
N41 C201 C191 121.8(5) . . ?
N41 C201 H201 119.1 . . ?
C191 C201 H201 119.1 . . ?
C211 N51 Co1 127.6(3) . . ?
C211 N51 C251 117.9(4) . . ?
C251 N51 Co1 114.5(3) . . ?
C261 N61 Co1 114.2(3) . . ?
C261 N61 C301 119.5(4) . . ?
C301 N61 Co1 126.4(3) . . ?
N51 C211 H211 118.6 . . ?
N51 C211 C221 122.8(5) . . ?
C221 C211 H211 118.6 . . ?
C211 C221 H221 120.5 . . ?
C211 C221 C231 118.9(5) . . ?
C231 C221 H221 120.5 . . ?
C221 C231 H231 120.4 . . ?
C221 C231 C241 119.2(5) . . ?
C241 C231 H231 120.4 . . ?
C231 C241 H241 120.3 . . ?
C251 C241 C231 119.5(5) . . ?
C251 C241 H241 120.3 . . ?
N51 C251 C241 121.7(4) . . ?
N51 C251 C261 113.3(4) . . ?
C241 C251 C261 124.9(4) . . ?
N61 C261 C251 114.6(4) . . ?
N61 C261 C271 121.2(4) . . ?
C271 C261 C251 124.1(4) . . ?
C261 C271 H271 120.7 . . ?
C261 C271 C281 118.5(5) . . ?
C281 C271 H271 120.7 . . ?
C271 C281 H281 120.1 . . ?
C291 C281 C271 119.9(5) . . ?
C291 C281 H281 120.1 . . ?
C281 C291 H291 120.0 . . ?
C281 C291 C301 120.0(5) . . ?
C301 C291 H291 120.0 . . ?
N61 C301 C291 121.0(5) . . ?
N61 C301 H301 119.5 . . ?
C291 C301 H301 119.5 . . ?
O11 Mo11 O21 104.56(17) . . ?
O11 Mo11 O31 99.14(16) . . ?
O11 Mo11 O41 99.59(17) . 3_746 ?
O11 Mo11 O121 95.76(14) . . ?
O11 Mo11 O131 165.63(15) . 3_746 ?
O21 Mo11 O31 101.82(15) . . ?
O21 Mo11 O41 102.25(15) . 3_746 ?
O21 Mo11 O121 159.67(14) . . ?
O21 Mo11 O131 89.81(14) . 3_746 ?
O31 Mo11 O121 73.79(11) . . ?
O31 Mo11 O131 77.10(12) . 3_746 ?
O41 Mo11 O31 144.52(13) 3_746 . ?
O41 Mo11 O121 74.56(12) 3_746 . ?
O41 Mo11 O131 77.30(13) 3_746 3_746 ?
O131 Mo11 O121 69.87(10) 3_746 . ?
O41 Mo21 Mo41 119.29(10) . 3_746 ?
O41 Mo21 O61 145.19(13) . . ?
O41 Mo21 O91 82.29(12) . . ?
O41 Mo21 O121 76.97(12) . 3_746 ?
O51 Mo21 Mo41 134.56(13) . 3_746 ?
O51 Mo21 O41 101.67(17) . . ?
O51 Mo21 O61 99.82(15) . . ?
O51 Mo21 O71 105.3(2) . . ?
O51 Mo21 O91 88.78(16) . . ?
O51 Mo21 O121 159.79(16) . 3_746 ?
O61 Mo21 Mo41 34.80(9) . 3_746 ?
O61 Mo21 O91 71.10(11) . . ?
O61 Mo21 O121 73.44(11) . 3_746 ?
O71 Mo21 Mo41 85.56(13) . 3_746 ?
O71 Mo21 O41 102.08(17) . . ?
O71 Mo21 O61 98.20(16) . . ?
O71 Mo21 O91 163.80(15) . . ?
O71 Mo21 O121 94.57(15) . 3_746 ?
O91 Mo21 Mo41 78.79(7) . 3_746 ?
O121 Mo21 Mo41 42.32(7) 3_746 3_746 ?
O121 Mo21 O91 71.02(10) 3_746 . ?
O31 Mo31 O61 83.15(12) . . ?
O31 Mo31 O91 145.79(13) . . ?
O31 Mo31 O121 76.56(12) . . ?
O61 Mo31 O121 70.79(10) . . ?
O81 Mo31 O31 101.66(15) . . ?
O81 Mo31 O61 88.83(14) . . ?
O81 Mo31 O91 101.10(14) . . ?
O81 Mo31 O101 104.56(17) . . ?
O81 Mo31 O121 159.62(14) . . ?
O91 Mo31 O61 72.13(12) . . ?
O91 Mo31 O121 73.22(11) . . ?
O101 Mo31 O31 102.13(15) . . ?
O101 Mo31 O61 164.06(14) . . ?
O101 Mo31 O91 96.43(15) . . ?
O101 Mo31 O121 95.59(14) . . ?
O61 Mo41 Mo21 35.88(9) 3_746 3_746 ?
O61 Mo41 O91 149.98(13) 3_746 . ?
O61 Mo41 O121 77.53(11) 3_746 3_746 ?
O61 Mo41 O121 78.45(12) 3_746 . ?
O91 Mo41 Mo21 125.03(9) . 3_746 ?
O91 Mo41 O121 78.47(12) . . ?
O91 Mo41 O121 78.37(12) . 3_746 ?
O111 Mo41 Mo21 89.07(12) . 3_746 ?
O111 Mo41 O61 101.31(15) . 3_746 ?
O111 Mo41 O91 100.71(15) . . ?
O111 Mo41 O121 173.81(14) . 3_746 ?
O111 Mo41 O121 98.10(14) . . ?
O111 Mo41 O131 104.73(16) . . ?
O121 Mo41 Mo21 86.53(7) 3_746 3_746 ?
O121 Mo41 Mo21 46.56(8) . 3_746 ?
O121 Mo41 O121 75.71(11) . 3_746 ?
O131 Mo41 Mo21 132.63(11) . 3_746 ?
O131 Mo41 O61 96.76(14) . 3_746 ?
O131 Mo41 O91 97.09(14) . . ?
O131 Mo41 O121 81.45(13) . 3_746 ?
O131 Mo41 O121 157.17(13) . . ?
Mo31 O31 Mo11 117.40(17) . . ?
Mo21 O41 Mo11 115.78(16) . 3_746 ?
Mo21 O61 Mo31 104.44(13) . . ?
Mo41 O61 Mo21 109.32(15) 3_746 . ?
Mo41 O61 Mo31 111.37(13) 3_746 . ?
Mo31 O91 Mo21 102.77(13) . . ?
Mo41 O91 Mo21 109.71(14) . . ?
Mo41 O91 Mo31 110.25(14) . . ?
Mo21 O121 Mo11 86.11(9) 3_746 . ?
Mo21 O121 Mo31 162.60(14) 3_746 . ?
Mo21 O121 Mo41 98.36(11) 3_746 3_746 ?
Mo31 O121 Mo11 86.33(10) . . ?
Mo31 O121 Mo41 97.63(10) . 3_746 ?
Mo41 O121 Mo11 162.99(14) . . ?
Mo41 O121 Mo11 92.72(10) 3_746 . ?
Mo41 O121 Mo21 91.12(11) . 3_746 ?
Mo41 O121 Mo31 91.54(11) . . ?
Mo41 O121 Mo41 104.29(11) . 3_746 ?
Mo41 O131 Mo11 115.95(15) . 3_746 ?
O12 Mo12 O22 105.33(19) . . ?
O12 Mo12 O32 110.09(17) . . ?
O12 Mo12 O42 111.89(16) . . ?
O12 Mo12 O52 94.54(15) . . ?
O22 Mo12 O32 100.39(18) . . ?
O22 Mo12 O42 98.24(16) . . ?
O22 Mo12 O52 160.09(16) . . ?
O32 Mo12 O42 127.01(15) . . ?
O32 Mo12 O52 73.22(13) . . ?
O42 Mo12 O52 72.65(12) . . ?
O32 Mo22 O52 74.09(13) . . ?
O32 Mo22 O122 85.43(13) . . ?
O52 Mo22 O122 66.48(10) . . ?
O62 Mo22 O32 101.66(17) . . ?
O62 Mo22 O52 101.24(15) . . ?
O62 Mo22 O72 106.52(18) . . ?
O62 Mo22 O92 99.29(16) . . ?
O62 Mo22 O122 163.87(15) . . ?
O72 Mo22 O32 92.06(16) . . ?
O72 Mo22 O52 151.01(15) . . ?
O72 Mo22 O92 98.76(15) . . ?
O72 Mo22 O122 87.49(14) . . ?
O92 Mo22 O32 152.57(14) . . ?
O92 Mo22 O52 84.65(12) . . ?
O92 Mo22 O122 70.07(11) . . ?
O42 Mo32 O122 71.43(12) 3_665 . ?
O42 Mo32 O132 81.49(13) 3_665 . ?
O82 Mo32 O42 96.09(15) . 3_665 ?
O82 Mo32 O92 99.65(15) . . ?
O82 Mo32 O102 104.16(19) . . ?
O82 Mo32 O122 96.94(15) . . ?
O82 Mo32 O132 169.07(15) . . ?
O92 Mo32 O42 148.47(13) . 3_665 ?
O92 Mo32 O122 79.64(12) . . ?
O92 Mo32 O132 77.89(12) . . ?
O102 Mo32 O42 97.98(15) . 3_665 ?
O102 Mo32 O92 104.34(16) . . ?
O102 Mo32 O122 157.38(15) . . ?
O102 Mo32 O132 86.74(16) . . ?
O122 Mo32 O132 72.17(11) . . ?
O52 Mo42 O42 74.16(12) 3_665 3_665 ?
O112 Mo42 O42 95.29(15) . 3_665 ?
O112 Mo42 O52 104.09(15) . 3_665 ?
O112 Mo42 O122 106.89(16) . . ?
O112 Mo42 O132 103.79(17) . 3_665 ?
O122 Mo42 O42 73.45(12) . 3_665 ?
O122 Mo42 O52 136.62(14) . 3_665 ?
O132 Mo42 O42 160.88(14) 3_665 3_665 ?
O132 Mo42 O52 101.84(14) 3_665 3_665 ?
O132 Mo42 O122 99.43(14) 3_665 . ?
Mo12 O32 Mo22 117.93(17) . . ?
Mo12 O42 Mo32 140.54(18) . 3_665 ?
Mo12 O42 Mo42 106.83(14) . 3_665 ?
Mo32 O42 Mo42 103.94(13) 3_665 3_665 ?
Mo22 O52 Mo12 94.70(12) . . ?
Mo42 O52 Mo12 105.78(14) 3_665 . ?
Mo42 O52 Mo22 127.22(15) 3_665 . ?
Mo32 O92 Mo22 119.32(16) . . ?
Mo32 O122 Mo22 85.38(10) . . ?
Mo42 O122 Mo22 160.43(16) . . ?
Mo42 O122 Mo32 109.44(13) . . ?
Mo42 O132 Mo32 117.07(16) 3_665 . ?
H1AA N1A H1AB 109.7 . . ?
H1AA N1A H1AC 109.5 . . ?
H1AA N1A H1AD 109.3 . . ?
H1AB N1A H1AC 109.5 . . ?
H1AB N1A H1AD 109.4 . . ?
H1AC N1A H1AD 109.4 . . ?
H1A O1 H1B 104.5 . . ?
H3A O3 H3B 104.7 . . ?
H2A O2 H2B 104.3 . . ?
H1AE O1A H1AF 109.6 . . ?
H2AA O2A H2AB 104.3 . . ?
H4A O4 H4B 104.6 . . ?

loop_
_geom_bond_atom_site_label_1
_geom_bond_atom_site_label_2
_geom_bond_distance
_geom_bond_site_symmetry_2
_geom_bond_publ_flag
Co1 N11 1.928(4) . ?
Co1 N21 1.941(4) . ?
Co1 N31 1.933(4) . ?
Co1 N41 1.934(4) . ?
Co1 N51 1.926(4) . ?
Co1 N61 1.933(4) . ?
N11 C11 1.342(6) . ?
N11 C51 1.353(6) . ?
N21 C61 1.361(6) . ?
N21 C101 1.336(6) . ?
C11 H11 0.9300 . ?
C11 C21 1.375(7) . ?
C21 H21 0.9300 . ?
C21 C31 1.379(9) . ?
C31 H31 0.9300 . ?
C31 C41 1.376(8) . ?
C41 H41 0.9300 . ?
C41 C51 1.377(7) . ?
C51 C61 1.467(7) . ?
C61 C71 1.377(7) . ?
C71 H71 0.9300 . ?
C71 C81 1.373(8) . ?
C81 H81 0.9300 . ?
C81 C91 1.390(8) . ?
C91 H91 0.9300 . ?
C91 C101 1.375(7) . ?
C101 H101 0.9300 . ?
N31 C111 1.336(6) . ?
N31 C151 1.358(6) . ?
N41 C161 1.362(6) . ?
N41 C201 1.336(6) . ?
C111 H111 0.9300 . ?
C111 C121 1.382(7) . ?
C121 H121 0.9300 . ?
C121 C131 1.373(8) . ?
C131 H131 0.9300 . ?
C131 C141 1.374(7) . ?
C141 H141 0.9300 . ?
C141 C151 1.381(6) . ?
C151 C161 1.459(6) . ?
C161 C171 1.380(7) . ?
C171 H171 0.9300 . ?
C171 C181 1.377(8) . ?
C181 H181 0.9300 . ?
C181 C191 1.359(8) . ?
C191 H191 0.9300 . ?
C191 C201 1.378(8) . ?
C201 H201 0.9300 . ?
N51 C211 1.341(6) . ?
N51 C251 1.367(5) . ?
N61 C261 1.351(6) . ?
N61 C301 1.355(6) . ?
C211 H211 0.9300 . ?
C211 C221 1.375(7) . ?
C221 H221 0.9300 . ?
C221 C231 1.375(7) . ?
C231 H231 0.9300 . ?
C231 C241 1.381(7) . ?
C241 H241 0.9300 . ?
C241 C251 1.368(6) . ?
C251 C261 1.463(6) . ?
C261 C271 1.383(6) . ?
C271 H271 0.9300 . ?
C271 C281 1.392(7) . ?
C281 H281 0.9300 . ?
C281 C291 1.355(7) . ?
C291 H291 0.9300 . ?
C291 C301 1.373(7) . ?
C301 H301 0.9300 . ?
Mo11 O11 1.694(4) . ?
Mo11 O21 1.710(3) . ?
Mo11 O31 1.931(3) . ?
Mo11 O41 1.917(3) 3_746 ?
Mo11 O121 2.417(3) . ?
Mo11 O131 2.317(3) 3_746 ?
Mo21 Mo41 3.2026(7) 3_746 ?
Mo21 O41 1.907(3) . ?
Mo21 O51 1.694(4) . ?
Mo21 O61 1.989(3) . ?
Mo21 O71 1.695(4) . ?
Mo21 O91 2.380(3) . ?
Mo21 O121 2.326(3) 3_746 ?
Mo31 O31 1.879(3) . ?
Mo31 O61 2.333(3) . ?
Mo31 O81 1.700(3) . ?
Mo31 O91 1.989(3) . ?
Mo31 O101 1.706(3) . ?
Mo31 O121 2.340(3) . ?
Mo41 Mo21 3.2025(7) 3_746 ?
Mo41 O61 1.937(3) 3_746 ?
Mo41 O91 1.942(3) . ?
Mo41 O111 1.691(3) . ?
Mo41 O121 2.157(3) . ?
Mo41 O121 2.355(3) 3_746 ?
Mo41 O131 1.740(3) . ?
O41 Mo11 1.916(3) 3_746 ?
O61 Mo41 1.937(3) 3_746 ?
O121 Mo21 2.326(3) 3_746 ?
O121 Mo41 2.355(3) 3_746 ?
O131 Mo11 2.317(3) 3_746 ?
Mo12 O12 1.692(3) . ?
Mo12 O22 1.707(4) . ?
Mo12 O32 1.840(3) . ?
Mo12 O42 1.918(3) . ?
Mo12 O52 2.292(3) . ?
Mo22 O32 1.975(3) . ?
Mo22 O52 2.152(3) . ?
Mo22 O62 1.687(3) . ?
Mo22 O72 1.707(3) . ?
Mo22 O92 1.912(3) . ?
Mo22 O122 2.604(3) . ?
Mo32 O42 2.017(3) 3_665 ?
Mo32 O82 1.692(3) . ?
Mo32 O92 1.897(3) . ?
Mo32 O102 1.693(4) . ?
Mo32 O122 2.228(3) . ?
Mo32 O132 2.351(3) . ?
Mo42 O42 2.245(3) 3_665 ?
Mo42 O52 1.896(3) 3_665 ?
Mo42 O112 1.694(3) . ?
Mo42 O122 1.881(3) . ?
Mo42 O132 1.742(3) 3_665 ?
O42 Mo32 2.017(3) 3_665 ?
O42 Mo42 2.245(3) 3_665 ?
O52 Mo42 1.895(3) 3_665 ?
O132 Mo42 1.742(3) 3_665 ?
N1A H1AA 1.0298 . ?
N1A H1AB 1.0287 . ?
N1A H1AC 1.0293 . ?
N1A H1AD 1.0313 . ?
O1 H1A 0.8497 . ?
O1 H1B 0.8498 . ?
O3 H3A 0.8499 . ?
O3 H3B 0.8477 . ?
O2 H2A 0.8499 . ?
O2 H2B 0.8493 . ?
O1A H1AE 0.8503 . ?
O1A H1AF 0.8497 . ?
O2A H2AA 0.8502 . ?
O2A H2AB 0.8501 . ?
O4 H4A 0.8499 . ?
O4 H4B 0.8500 . ?

loop_
_geom_torsion_atom_site_label_1
_geom_torsion_atom_site_label_2
_geom_torsion_atom_site_label_3
_geom_torsion_atom_site_label_4
_geom_torsion
_geom_torsion_site_symmetry_1
_geom_torsion_site_symmetry_2
_geom_torsion_site_symmetry_3
_geom_torsion_site_symmetry_4
_geom_torsion_publ_flag
Co1 N11 C11 C21 179.7(4) . . . . ?
Co1 N11 C51 C41 -177.2(3) . . . . ?
Co1 N11 C51 C61 2.2(5) . . . . ?
Co1 N21 C61 C51 -6.2(5) . . . . ?
Co1 N21 C61 C71 175.1(3) . . . . ?
Co1 N21 C101 C91 -175.3(4) . . . . ?
Co1 N31 C111 C121 -172.1(4) . . . . ?
Co1 N31 C151 C141 172.8(4) . . . . ?
Co1 N31 C151 C161 -5.5(5) . . . . ?
Co1 N41 C161 C151 -7.0(5) . . . . ?
Co1 N41 C161 C171 173.0(4) . . . . ?
Co1 N41 C201 C191 -172.9(4) . . . . ?
Co1 N51 C211 C221 -176.4(4) . . . . ?
Co1 N51 C251 C241 176.2(3) . . . . ?
Co1 N51 C251 C261 -1.8(5) . . . . ?
Co1 N61 C261 C251 -0.5(5) . . . . ?
Co1 N61 C261 C271 -177.9(4) . . . . ?
Co1 N61 C301 C291 177.4(4) . . . . ?
N11 C11 C21 C31 -1.6(8) . . . . ?
N11 C51 C61 N21 2.7(5) . . . . ?
N11 C51 C61 C71 -178.7(4) . . . . ?
N21 C61 C71 C81 0.9(7) . . . . ?
C11 N11 C51 C41 3.7(7) . . . . ?
C11 N11 C51 C61 -176.9(4) . . . . ?
C11 C21 C31 C41 2.2(8) . . . . ?
C21 C31 C41 C51 0.0(8) . . . . ?
C31 C41 C51 N11 -3.0(7) . . . . ?
C31 C41 C51 C61 177.6(5) . . . . ?
C41 C51 C61 N21 -177.9(4) . . . . ?
C41 C51 C61 C71 0.7(7) . . . . ?
C51 N11 C11 C21 -1.4(7) . . . . ?
C51 C61 C71 C81 -177.6(5) . . . . ?
C61 N21 C101 C91 0.1(7) . . . . ?
C61 C71 C81 C91 -0.1(8) . . . . ?
C71 C81 C91 C101 -0.6(8) . . . . ?
C81 C91 C101 N21 0.6(8) . . . . ?
C101 N21 C61 C51 177.8(4) . . . . ?
C101 N21 C61 C71 -0.9(7) . . . . ?
N31 C111 C121 C131 0.0(9) . . . . ?
N31 C151 C161 N41 8.2(6) . . . . ?
N31 C151 C161 C171 -171.8(5) . . . . ?
N41 C161 C171 C181 1.0(8) . . . . ?
C111 N31 C151 C141 -0.9(7) . . . . ?
C111 N31 C151 C161 -179.2(4) . . . . ?
C111 C121 C131 C141 -0.6(8) . . . . ?
C121 C131 C141 C151 0.4(8) . . . . ?
C131 C141 C151 N31 0.3(7) . . . . ?
C131 C141 C151 C161 178.4(5) . . . . ?
C141 C151 C161 N41 -170.0(4) . . . . ?
C141 C151 C161 C171 9.9(8) . . . . ?
C151 N31 C111 C121 0.8(8) . . . . ?
C151 C161 C171 C181 -179.0(5) . . . . ?
C161 N41 C201 C191 0.8(7) . . . . ?
C161 C171 C181 C191 0.2(8) . . . . ?
C171 C181 C191 C201 -0.8(8) . . . . ?
C181 C191 C201 N41 0.4(8) . . . . ?
C201 N41 C161 C151 178.5(4) . . . . ?
C201 N41 C161 C171 -1.5(7) . . . . ?
N51 C211 C221 C231 0.8(8) . . . . ?
N51 C251 C261 N61 1.5(6) . . . . ?
N51 C251 C261 C271 178.8(4) . . . . ?
N61 C261 C271 C281 -0.1(7) . . . . ?
C211 N51 C251 C241 -0.9(7) . . . . ?
C211 N51 C251 C261 -178.9(4) . . . . ?
C211 C221 C231 C241 -1.2(8) . . . . ?
C221 C231 C241 C251 0.6(7) . . . . ?
C231 C241 C251 N51 0.5(7) . . . . ?
C231 C241 C251 C261 178.2(4) . . . . ?
C241 C251 C261 N61 -176.4(4) . . . . ?
C241 C251 C261 C271 0.9(7) . . . . ?
C251 N51 C211 C221 0.3(7) . . . . ?
C251 C261 C271 C281 -177.2(5) . . . . ?
C261 N61 C301 C291 -1.1(8) . . . . ?
C261 C271 C281 C291 -0.4(8) . . . . ?
C271 C281 C291 C301 0.2(9) . . . . ?
C281 C291 C301 N61 0.6(9) . . . . ?
C301 N61 C261 C251 178.2(4) . . . . ?
C301 N61 C261 C271 0.8(7) . . . . ?
Mo21 Mo41 O131 Mo11 -77.48(19) 3_746 . . 3_746 ?
O61 Mo31 O31 Mo11 -94.10(18) . . . . ?
O61 Mo41 O131 Mo11 -76.53(17) 3_746 . . 3_746 ?
O81 Mo31 O31 Mo11 178.52(18) . . . . ?
O91 Mo31 O31 Mo11 -50.7(3) . . . . ?
O91 Mo41 O131 Mo11 76.77(17) . . . 3_746 ?
O101 Mo31 O31 Mo11 70.6(2) . . . . ?
O111 Mo41 O131 Mo11 179.86(17) . . . 3_746 ?
O121 Mo31 O31 Mo11 -22.28(16) . . . . ?
O121 Mo41 O131 Mo11 -0.27(14) 3_746 . . 3_746 ?
O121 Mo41 O131 Mo11 -0.3(4) . . . 3_746 ?
O12 Mo12 O32 Mo22 90.8(2) . . . . ?
O22 Mo12 O32 Mo22 -158.5(2) . . . . ?
O42 Mo12 O32 Mo22 -49.8(3) . . . . ?
O42 Mo32 O92 Mo22 -46.6(3) 3_665 . . . ?
O42 Mo42 O122 Mo22 147.5(5) 3_665 . . . ?
O42 Mo42 O122 Mo32 9.94(13) 3_665 . . . ?
O52 Mo12 O32 Mo22 2.05(16) . . . . ?
O52 Mo42 O122 Mo22 -169.3(4) 3_665 . . . ?
O52 Mo42 O122 Mo32 53.1(2) 3_665 . . . ?
O82 Mo32 O92 Mo22 72.2(2) . . . . ?
O102 Mo32 O92 Mo22 179.68(19) . . . . ?
O112 Mo42 O122 Mo22 56.9(5) . . . . ?
O112 Mo42 O122 Mo32 -80.65(18) . . . . ?
O122 Mo32 O92 Mo22 -23.12(16) . . . . ?
O132 Mo32 O92 Mo22 -96.91(18) . . . . ?
O132 Mo42 O122 Mo22 -50.7(5) 3_665 . . . ?
O132 Mo42 O122 Mo32 171.72(15) 3_665 . . . ?
